data_1534992
loop_
_publ_author_name
'Manos, M.J.'
'Miras, H.N.'
'Tangoulis, V.'
'Kabanos, T.A.'
'Slawin, A.M.Z.'
'Woollins, J.D.'

_publ_section_title
;
 Polyoxovanadium(IV) sulfite compounds: synthesis, structural and physical
 studies
;
_journal_name_full 'Angew. Chem. Int. ed.'
_journal_page_first 425
_journal_page_last 427
_journal_volume 42
_journal_year 2003
_chemical_formula_sum 'H14 N2 O24 S4 V6'
_chemical_name_systematic '(N H4)2 ((V O)6 O2 (O H)2 (S O3)4 (H2 O)2)'
_space_group_IT_number 4
_symmetry_space_group_name_Hall 'P 2yb'
_symmetry_space_group_name_H-M 'P 1 21 1'
_cell_angle_alpha 90
_cell_angle_beta 91.157
_cell_angle_gamma 90
_cell_formula_units_Z 2
_cell_length_a 7.596
_cell_length_b 20.033
_cell_length_c 7.624
_cell_volume 1159.913
_citation_journal_id_ASTM ACIEF5
_cod_data_source_file Manos_ACIEF5_2003_771.cif
_cod_data_source_block H14N2O24S4V6
_cod_database_code 1534992

loop_
_symmetry_equiv_pos_as_xyz
x,y,z
-x,y+1/2,-z

loop_
_atom_site_label
_atom_site_type_symbol
_atom_site_fract_x
_atom_site_fract_y
_atom_site_fract_z
_atom_site_occupancy
_atom_site_U_iso_or_equiv
V2 V+4 0.2873 0.031 0.6 1 0.0
V6 V+4 0.9661 0.2561 0.2681 1 0.0
O13 O-2 0.066 0.0115 0.703 1 0.0
O22 O-2 0.179 0.2399 0.488 1 0.0
O5 O-2 0.18 0.176 0.822 1 0.0
O17 O-2 0.159 0.3201 0.174 1 0.0
S2 S+4 0.8739 0.0363 0.6543 1 0.0
O12 O-2 0.878 0.0323 0.463 1 0.0
O21 O-2 0.19 0.1052 0.49 1 0.0
O6 O-2 0.427 0.296 0.731 1 0.0
V5 V+4 0.2855 0.3254 0.5986 1 0.0
O19 O-2 0.875 0.3192 0.444 1 0.0
N2 N-3 0.946 -0.0689 0.004 1 0.0
O4 O-2 0.817 0.0801 0.138 1 0.0
O8 O-2 0.828 0.266 0.11 1 0.0
O10 O-2 0.397 0.0104 0.384 1 0.0
V3 V+4 0.9705 0.0982 0.2729 1 0.0
O1 O-2 0.516 0.1739 0.5041 1 0.0
O16 O-2 0.394 0.3483 0.368 1 0.0
N1 N-3 0.588 0.178 0.897 1 0.0
O2 O-2 0.423 0.057 0.752 1 0.0
V1 V+4 0.3419 0.1784 0.3803 1 0.0
O7 O-2 0.328 0.4258 0.67 1 0.0
O18 O-2 0.049 0.349 0.707 1 0.0
V4 V+4 0.0653 0.1784 0.6454 1 0.0
S3 S+4 0.353 0.3189 0.1873 1 0.0
O11 O-2 0.149 0.0331 0.185 1 0.0
O14 O-2 0.878 0.1027 0.705 1 0.0
O15 O-2 0.416 0.245 0.189 1 0.0
O3 O-2 0.312 -0.0699 0.637 1 0.0
O9 O-2 0.401 0.1073 0.201 1 0.0
S1 S+4 0.3582 0.0363 0.1917 1 0.0
O20 O-2 0.877 0.2404 0.702 1 0.0
O24 O-2 0.1033 0.178 0.1853 1 0.0
S4 S+4 0.8721 0.319 0.6511 1 0.0
O23 O-2 0.8703 0.1767 0.405 1 0.0
